data_4336199
loop_
_publ_author_name
'Kazuhiro Uehara'
'Takamichi Oishi'
'Takayuki Hirose'
'Noritaka Mizuno'

_publ_contact_author_address
;
Department of Applied Chemistry, School of Engineering,
The University of Tokyo,
7-3-1 Hongo, Bunkyo-ku, Tokyo 113-8656, Japan
;
_publ_contact_author_email tmizuno@mail.ecc.u-tokyo.ac.jp
_publ_contact_author_fax +81-3-5841-7220
_publ_contact_author_name 'Noritaka Mizuno'
_publ_contact_author_phone +81-3-5841-7272
_publ_section_title
;
 Synthesis and Characterization of Molecular Hexagons and Rhomboids and
 Subsequent Encapsulation of Keggin-Type Polyoxometalates by Molecular
 Hexagons
;
_journal_name_full 'Inorganic Chemistry'
_journal_page_first 11200
_journal_page_last 11209
_journal_paper_doi 10.1021/ic401428v
_journal_volume 52
_journal_year 2013
_chemical_formula_sum 'C52 H56 N8 Pd2'
_chemical_formula_weight 1005.8
_space_group_IT_number 2
_symmetry_cell_setting triclinic
_symmetry_space_group_name_Hall '-P 1'
_symmetry_space_group_name_H-M 'P -1'
_audit_creation_date 2013-05-20T19:03:01-00:00
_audit_creation_method 'WinGX routine CIF_UPDATE'
_cell_angle_alpha 99.229(2)
_cell_angle_beta 92.209(3)
_cell_angle_gamma 117.576(4)
_cell_formula_units_Z 4
_cell_length_a 19.7695(9)
_cell_length_b 21.0669(9)
_cell_length_c 24.6332(15)
_cell_measurement_reflns_used 0
_cell_measurement_temperature 153(2)
_cell_measurement_theta_max 0
_cell_measurement_theta_min 0
_cell_volume 8901.2(9)
_computing_molecular_graphics 'Ortep-3 for Windows (Farrugia, 1997)'
_computing_publication_material 'WinGX publication routines (Farrugia, 1999)'
_computing_structure_refinement 'SHELXL-97 (Sheldrick, 1997)'
_computing_structure_solution 'SHELXS-86 (Sheldrick, 1986)'
_diffrn_ambient_temperature 153
_diffrn_measured_fraction_theta_full 0.908
_diffrn_measured_fraction_theta_max 0.908
_diffrn_radiation_probe x-ray
_diffrn_radiation_type MoK\a
_diffrn_radiation_wavelength 0.71069
_diffrn_reflns_av_R_equivalents 0
_diffrn_reflns_limit_h_max 26
_diffrn_reflns_limit_h_min 0
_diffrn_reflns_limit_k_max 25
_diffrn_reflns_limit_k_min -28
_diffrn_reflns_limit_l_max 33
_diffrn_reflns_limit_l_min -33
_diffrn_reflns_number 43946
_diffrn_reflns_theta_full 29.25
_diffrn_reflns_theta_max 29.25
_diffrn_reflns_theta_min 0.84
_exptl_absorpt_coefficient_mu 0.427
_exptl_absorpt_correction_type none
_exptl_crystal_colour yellow
_exptl_crystal_density_diffrn 0.751
_exptl_crystal_description prism
_exptl_crystal_F_000 2064
_exptl_crystal_size_max 0.2
_exptl_crystal_size_mid 0.2
_exptl_crystal_size_min 0.2
_platon_squeeze_details
;
;
_refine_diff_density_max 0.902
_refine_diff_density_min -1.541
_refine_ls_extinction_method none
_refine_ls_goodness_of_fit_ref 1.026
_refine_ls_hydrogen_treatment constr
_refine_ls_matrix_type full
_refine_ls_number_parameters 973
_refine_ls_number_reflns 43946
_refine_ls_number_restraints 0
_refine_ls_restrained_S_all 1.026
_refine_ls_R_factor_gt 0.1077
_refine_ls_shift/su_max 0.001
_refine_ls_structure_factor_coef Fsqd
_refine_ls_weighting_details 'calc w=1/[\s^2^(Fo^2^)+(0.0875P)^2^+0.0000P] where P=(Fo^2^+2Fc^2^)/3'
_refine_ls_weighting_scheme calc
_refine_ls_wR_factor_ref 0.2892
_reflns_number_gt 12442
_reflns_number_total 43946
_reflns_threshold_expression >2sigma(I)
_cod_data_source_file ic401428v_si_001_3.cif
_cod_data_source_block 2dPF6
_cod_original_cell_volume 8901.2(8)
_cod_database_code 4336199

loop_
_symmetry_equiv_pos_as_xyz
'x, y, z'
'-x, -y, -z'

loop_
_atom_site_label
_atom_site_type_symbol
_atom_site_fract_x
_atom_site_fract_y
_atom_site_fract_z
_atom_site_U_iso_or_equiv
_atom_site_adp_type
_atom_site_occupancy
_atom_site_calc_flag
_atom_site_refinement_flags
C11 C 0.9362(6) 0.6067(6) 0.3046(4) 0.057(3) Uani 1 d .
H11A H 0.9561 0.6051 0.2688 0.086 Uiso 1 calc R
H11B H 0.9454 0.6565 0.3193 0.086 Uiso 1 calc R
H11C H 0.8808 0.573 0.2995 0.086 Uiso 1 calc R
C12 C 1.0642(5) 0.6435(6) 0.3573(4) 0.067(3) Uani 1 d .
H12A H 1.0882 0.6428 0.3233 0.101 Uiso 1 calc R
H12B H 1.0908 0.6333 0.3863 0.101 Uiso 1 calc R
H12C H 1.0678 0.6917 0.3694 0.101 Uiso 1 calc R
C13 C 0.8316(6) 0.4137(7) 0.3865(4) 0.081(4) Uani 1 d .
H13A H 0.8085 0.439 0.3691 0.121 Uiso 1 calc R
H13B H 0.8127 0.4056 0.4223 0.121 Uiso 1 calc R
H13C H 0.8174 0.3665 0.3623 0.121 Uiso 1 calc R
C14 C 0.9504(6) 0.4190(6) 0.4227(4) 0.068(3) Uani 1 d .
H14A H 0.9287 0.3695 0.4002 0.101 Uiso 1 calc R
H14B H 0.9343 0.4164 0.4598 0.101 Uiso 1 calc R
H14C H 1.0067 0.4424 0.4259 0.101 Uiso 1 calc R
C15 C 0.9426(7) 0.5852(6) 0.3971(4) 0.067(3) Uani 1 d .
H15A H 0.9671 0.6359 0.419 0.08 Uiso 1 calc R
H15B H 0.8872 0.5691 0.3879 0.08 Uiso 1 calc R
C31 C 1.4359(6) 0.5976(7) 0.2993(5) 0.082(4) Uani 1 d .
H31A H 1.4488 0.5939 0.2613 0.123 Uiso 1 calc R
H31B H 1.445 0.6473 0.3137 0.123 Uiso 1 calc R
H31C H 1.3817 0.5629 0.2994 0.123 Uiso 1 calc R
C32 C 1.5713(6) 0.6354(7) 0.3323(6) 0.112(6) Uani 1 d .
H32A H 1.5821 0.6314 0.2938 0.168 Uiso 1 calc R
H32B H 1.6046 0.6238 0.3546 0.168 Uiso 1 calc R
H32C H 1.5811 0.6854 0.347 0.168 Uiso 1 calc R
C33 C 1.3432(6) 0.3888(8) 0.3747(4) 0.098(5) Uani 1 d .
H33A H 1.3473 0.345 0.3593 0.148 Uiso 1 calc R
H33B H 1.3065 0.3933 0.3497 0.148 Uiso 1 calc R
H33C H 1.3251 0.3848 0.4111 0.148 Uiso 1 calc R
C34 C 1.4774(7) 0.4445(7) 0.4183(5) 0.087(4) Uani 1 d .
H34A H 1.4772 0.3986 0.4027 0.131 Uiso 1 calc R
H34B H 1.4616 0.4428 0.4555 0.131 Uiso 1 calc R
H34C H 1.5293 0.4854 0.4206 0.131 Uiso 1 calc R
C35 C 1.4644(8) 0.5813(7) 0.3925(5) 0.083(4) Uani 1 d .
H35A H 1.5119 0.5976 0.418 0.1 Uiso 1 calc R
H35B H 1.4471 0.6186 0.4014 0.1 Uiso 1 calc R
C36 C 1.4161(10) 0.5253(8) 0.4024(7) 0.144(8) Uani 1 d .
H36A H 1.3653 0.518 0.3873 0.172 Uiso 1 calc R
H36B H 1.4174 0.5313 0.4432 0.172 Uiso 1 calc R
C41 C 1.1628(7) 0.0841(7) -0.3884(5) 0.084(4) Uani 1 d .
H41A H 1.1221 0.0695 -0.3643 0.126 Uiso 1 calc R
H41B H 1.1426 0.0881 -0.4239 0.126 Uiso 1 calc R
H41C H 1.206 0.1316 -0.3706 0.126 Uiso 1 calc R
C42 C 1.2546(8) 0.0497(9) -0.4318(5) 0.128(6) Uani 1 d .
H42A H 1.2708 0.0119 -0.4367 0.192 Uiso 1 calc R
H42B H 1.2978 0.0965 -0.4128 0.192 Uiso 1 calc R
H42C H 1.238 0.0546 -0.4682 0.192 Uiso 1 calc R
C43 C 1.0669(6) -0.1215(6) -0.3201(5) 0.074(3) Uani 1 d .
H43A H 1.0873 -0.1086 -0.2807 0.11 Uiso 1 calc R
H43B H 1.03 -0.1738 -0.33 0.11 Uiso 1 calc R
H43C H 1.0409 -0.0931 -0.327 0.11 Uiso 1 calc R
C44 C 1.1583(6) -0.1619(6) -0.3538(5) 0.071(3) Uani 1 d .
H44A H 1.2025 -0.1508 -0.3745 0.107 Uiso 1 calc R
H44B H 1.116 -0.2102 -0.371 0.107 Uiso 1 calc R
H44C H 1.1732 -0.1616 -0.3153 0.107 Uiso 1 calc R
C45 C 1.1179(9) -0.0426(7) -0.4294(6) 0.116(5) Uani 1 d .
H45A H 1.071 -0.0388 -0.4216 0.139 Uiso 1 calc R
H45B H 1.1205 -0.0458 -0.4697 0.139 Uiso 1 calc R
C46 C 1.1100(7) -0.1106(8) -0.4153(5) 0.120(7) Uani 1 d .
H46A H 1.0558 -0.1491 -0.4261 0.144 Uiso 1 calc R
H46B H 1.1423 -0.1264 -0.4374 0.144 Uiso 1 calc R
C23 C 0.6632(6) 0.0973(6) -0.3903(4) 0.068(3) Uani 1 d .
H23A H 0.6959 0.1445 -0.3654 0.102 Uiso 1 calc R
H23B H 0.616 0.0704 -0.3742 0.102 Uiso 1 calc R
H23C H 0.65 0.1054 -0.4264 0.102 Uiso 1 calc R
C26 C 0.6562(7) -0.0199(6) -0.4318(4) 0.070(3) Uani 1 d .
H26A H 0.6885 -0.0424 -0.4449 0.084 Uiso 1 calc R
H26B H 0.6312 -0.0142 -0.465 0.084 Uiso 1 calc R
C21 C 0.5751(6) -0.0978(6) -0.3084(5) 0.087(4) Uani 1 d .
H21A H 0.6 -0.0973 -0.2731 0.13 Uiso 1 calc R
H21B H 0.5336 -0.1473 -0.3237 0.13 Uiso 1 calc R
H21C H 0.5536 -0.0639 -0.3023 0.13 Uiso 1 calc R
N101 N 0.9406(3) 0.3742(2) 0.2920(2) 0.0397(19) Uani 1 d G
C101 C 0.8754(3) 0.3267(3) 0.2546(2) 0.052(3) Uani 1 d G
H101 H 0.8335 0.3369 0.2512 0.062 Uiso 1 calc R
C102 C 0.8713(3) 0.2643(3) 0.2223(2) 0.058(3) Uani 1 d G
H102 H 0.8267 0.2318 0.1967 0.069 Uiso 1 calc R
C103 C 0.9325(4) 0.2494(3) 0.2273(2) 0.051(3) Uani 1 d G
C104 C 0.9978(3) 0.2969(3) 0.2646(3) 0.057(3) Uani 1 d G
H104 H 1.0396 0.2867 0.2681 0.068 Uiso 1 calc R
C105 C 1.0019(3) 0.3593(3) 0.2970(2) 0.044(2) Uani 1 d G
H105 H 1.0465 0.3917 0.3226 0.053 Uiso 1 calc R
N111 N 0.7489(3) 0.0116(3) -0.24456(18) 0.062(3) Uani 1 d G
C111 C 0.7222(3) 0.0369(3) -0.1991(3) 0.052(3) Uani 1 d G
H111 H 0.6875 0.0555 -0.2043 0.062 Uiso 1 calc R
C112 C 0.7463(4) 0.0348(3) -0.1459(2) 0.064(3) Uani 1 d G
H112 H 0.7281 0.052 -0.1148 0.077 Uiso 1 calc R
C113 C 0.7971(4) 0.0075(4) -0.13828(18) 0.056(3) Uani 1 d G
C114 C 0.8239(4) -0.0178(4) -0.1838(3) 0.062(3) Uani 1 d G
H114 H 0.8586 -0.0365 -0.1785 0.075 Uiso 1 calc R
C115 C 0.7997(4) -0.0157(3) -0.2369(2) 0.054(3) Uani 1 d G
H115 H 0.818 -0.033 -0.268 0.065 Uiso 1 calc R
C121 C 0.9274(4) 0.0864(3) 0.1115(2) 0.052(3) Uani 1 d G
C122 C 0.8898(4) 0.0740(3) 0.0590(3) 0.054(3) Uani 1 d G
H122 H 0.8684 0.1042 0.0513 0.065 Uiso 1 calc R
C123 C 0.8835(4) 0.0174(4) 0.01777(19) 0.071(3) Uani 1 d G
C124 C 0.9148(5) -0.0268(4) 0.0290(3) 0.083(4) Uani 1 d G
H124 H 0.9105 -0.0655 0.0009 0.1 Uiso 1 calc R
C125 C 0.9525(5) -0.0144(4) 0.0815(3) 0.122(6) Uani 1 d G
H125 H 0.9739 -0.0446 0.0892 0.147 Uiso 1 calc R
C126 C 0.9588(4) 0.0422(4) 0.1227(2) 0.075(4) Uani 1 d G
H126 H 0.9845 0.0507 0.1586 0.09 Uiso 1 calc R
C131 C 0.9312(5) 0.1904(6) 0.1891(4) 0.057(3) Uani 1 d .
C132 C 0.9292(5) 0.1414(6) 0.1554(4) 0.056(3) Uani 1 d .
C25 C 0.5956(6) -0.0707(7) -0.4032(4) 0.073(4) Uani 1 d .
H25A H 0.5679 -0.12 -0.4272 0.088 Uiso 1 calc R
H25B H 0.558 -0.053 -0.3946 0.088 Uiso 1 calc R
C22 C 0.6655(7) -0.1305(7) -0.3601(5) 0.090(4) Uani 1 d .
H22A H 0.6923 -0.1295 -0.3254 0.135 Uiso 1 calc R
H22B H 0.7013 -0.1179 -0.3878 0.135 Uiso 1 calc R
H22C H 0.6223 -0.1796 -0.3737 0.135 Uiso 1 calc R
C141 C 0.8243(6) 0.0049(6) -0.0835(4) 0.058(3) Uani 1 d .
C142 C 0.8500(6) 0.0102(6) -0.0397(4) 0.057(3) Uani 1 d .
C16 C 0.9516(7) 0.5389(6) 0.4294(4) 0.073(4) Uani 1 d .
H16A H 0.9228 0.5367 0.4616 0.088 Uiso 1 calc R
H16B H 1.0066 0.5596 0.4436 0.088 Uiso 1 calc R
C24 C 0.7796(5) 0.0950(6) -0.4202(4) 0.062(3) Uani 1 d .
H24A H 0.8098 0.1429 -0.3957 0.093 Uiso 1 calc R
H24B H 0.768 0.1016 -0.4573 0.093 Uiso 1 calc R
H24C H 0.8092 0.0682 -0.4225 0.093 Uiso 1 calc R
N201 N 1.0025(3) 0.4968(3) 0.24614(17) 0.047(2) Uani 1 d G
C201 C 0.9514(2) 0.4733(3) 0.1979(2) 0.049(3) Uani 1 d G
H201 H 0.8978 0.4545 0.2 0.058 Uiso 1 calc R
C202 C 0.9786(3) 0.4772(4) 0.14673(18) 0.053(3) Uani 1 d G
H202 H 0.9437 0.4612 0.1138 0.064 Uiso 1 calc R
C203 C 1.0569(3) 0.5047(3) 0.14373(18) 0.047(3) Uani 1 d G
C204 C 1.1081(2) 0.5282(3) 0.1919(2) 0.042(2) Uani 1 d G
H204 H 1.1616 0.5469 0.1899 0.051 Uiso 1 calc R
C205 C 1.0808(3) 0.5242(3) 0.24314(18) 0.049(3) Uani 1 d G
H205 H 1.1158 0.5403 0.2761 0.058 Uiso 1 calc R
N211 N 0.8140(3) 0.1334(3) -0.2884(2) 0.049(2) Uani 1 d G
C211 C 0.7969(2) 0.1829(3) -0.2556(2) 0.062(3) Uani 1 d G
H211 H 0.7451 0.1736 -0.2558 0.075 Uiso 1 calc R
C212 C 0.8557(3) 0.2459(3) -0.2224(2) 0.043(2) Uani 1 d G
H212 H 0.844 0.2797 -0.1999 0.052 Uiso 1 calc R
C213 C 0.9316(3) 0.2595(3) -0.2221(2) 0.038(2) Uani 1 d G
C214 C 0.9486(2) 0.2100(3) -0.2549(3) 0.055(3) Uani 1 d G
H214 H 1.0005 0.2193 -0.2547 0.066 Uiso 1 calc R
C215 C 0.8899(3) 0.1470(3) -0.2881(2) 0.064(3) Uani 1 d G
H215 H 0.9016 0.1132 -0.3106 0.077 Uiso 1 calc R
C221 C 1.1262(3) 0.4913(3) -0.00942(18) 0.054(3) Uani 1 d G
C222 C 1.0734(3) 0.4339(3) -0.0505(2) 0.046(2) Uani 1 d G
H222 H 1.0231 0.4032 -0.0428 0.055 Uiso 1 calc R
C223 C 1.0943(3) 0.4214(3) -0.1028(2) 0.046(2) Uani 1 d G
C224 C 1.1680(3) 0.4663(3) -0.11401(18) 0.048(3) Uani 1 d G
H224 H 1.1822 0.4577 -0.1497 0.058 Uiso 1 calc R
C225 C 1.2207(3) 0.5237(3) -0.0730(2) 0.059(3) Uani 1 d G
H225 H 1.2711 0.5544 -0.0807 0.071 Uiso 1 calc R
C226 C 1.1999(3) 0.5362(3) -0.0207(2) 0.057(3) Uani 1 d G
H226 H 1.2359 0.5755 0.0074 0.068 Uiso 1 calc R
C231 C 1.0809(5) 0.5023(5) 0.0891(4) 0.046(2) Uani 1 d .
C232 C 1.1017(5) 0.5004(5) 0.0444(4) 0.052(3) Uani 1 d .
C241 C 0.9915(6) 0.3189(6) -0.1805(4) 0.054(3) Uani 1 d .
C242 C 1.0377(6) 0.3657(6) -0.1459(4) 0.058(3) Uani 1 d .
N301 N 1.4409(3) 0.3662(3) 0.2792(2) 0.055(2) Uani 1 d G
C301 C 1.3740(3) 0.3172(4) 0.2438(2) 0.060(3) Uani 1 d G
H301 H 1.3325 0.3278 0.2402 0.072 Uiso 1 calc R
C302 C 1.3679(3) 0.2527(3) 0.2136(2) 0.058(3) Uani 1 d G
H302 H 1.3223 0.2192 0.1894 0.069 Uiso 1 calc R
C303 C 1.4287(4) 0.2372(3) 0.2188(2) 0.051(3) Uani 1 d G
C304 C 1.4955(3) 0.2861(3) 0.2542(3) 0.061(3) Uani 1 d G
H304 H 1.5371 0.2755 0.2578 0.073 Uiso 1 calc R
C305 C 1.5016(3) 0.3506(3) 0.2844(2) 0.050(3) Uani 1 d G
H305 H 1.5473 0.3841 0.3086 0.059 Uiso 1 calc R
N311 N 1.2449(3) -0.0152(3) -0.24869(18) 0.063(3) Uani 1 d G
C311 C 1.2198(3) 0.0119(3) -0.2031(2) 0.049(3) Uani 1 d G
H311 H 1.1855 0.0311 -0.2083 0.058 Uiso 1 calc R
C312 C 1.2447(4) 0.0107(3) -0.1499(2) 0.057(3) Uani 1 d G
H312 H 1.2276 0.0292 -0.1187 0.069 Uiso 1 calc R
C313 C 1.2948(4) -0.0175(4) -0.14232(19) 0.062(3) Uani 1 d G
C314 C 1.3199(4) -0.0445(4) -0.1879(3) 0.074(4) Uani 1 d G
H314 H 1.3541 -0.0637 -0.1827 0.089 Uiso 1 calc R
C315 C 1.2950(4) -0.0433(4) -0.2411(2) 0.060(3) Uani 1 d G
H315 H 1.3121 -0.0618 -0.2723 0.072 Uiso 1 calc R
C321 C 1.4232(4) 0.0711(3) 0.1078(2) 0.049(3) Uani 1 d G
C322 C 1.3864(3) 0.0562(3) 0.0545(2) 0.052(3) Uani 1 d G
H322 H 1.3644 0.0852 0.0451 0.062 Uiso 1 calc R
C323 C 1.3819(3) -0.0012(4) 0.01505(19) 0.051(3) Uani 1 d G
C324 C 1.4142(4) -0.0437(3) 0.0288(3) 0.094(5) Uani 1 d G
H324 H 1.4111 -0.0829 0.0019 0.113 Uiso 1 calc R
C325 C 1.4510(4) -0.0287(4) 0.0821(3) 0.089(4) Uani 1 d G
H325 H 1.4731 -0.0577 0.0916 0.107 Uiso 1 calc R
C326 C 1.4555(4) 0.0287(4) 0.1216(2) 0.059(3) Uani 1 d G
H326 H 1.4806 0.0389 0.158 0.071 Uiso 1 calc R
C331 C 1.4233(6) 0.1743(5) 0.1810(4) 0.054(3) Uani 1 d .
C332 C 1.4229(6) 0.1252(6) 0.1502(4) 0.060(3) Uani 1 d .
C341 C 1.3228(6) -0.0185(6) -0.0860(4) 0.065(3) Uani 1 d .
C342 C 1.3471(6) -0.0120(6) -0.0435(4) 0.060(3) Uani 1 d .
N401 N 1.5025(3) 0.4892(3) 0.23229(17) 0.053(2) Uani 1 d G
C401 C 1.4489(2) 0.4673(3) 0.1859(2) 0.043(2) Uani 1 d G
H401 H 1.3962 0.4514 0.19 0.052 Uiso 1 calc R
C402 C 1.4722(3) 0.4687(4) 0.13335(19) 0.066(3) Uani 1 d G
H402 H 1.4355 0.4538 0.1016 0.079 Uiso 1 calc R
C403 C 1.5492(4) 0.4920(4) 0.12730(18) 0.050(3) Uani 1 d G
C404 C 1.6029(3) 0.5139(4) 0.1737(3) 0.050(3) Uani 1 d G
H404 H 1.6556 0.5298 0.1696 0.06 Uiso 1 calc R
C405 C 1.5796(3) 0.5125(4) 0.2262(2) 0.058(3) Uani 1 d G
H405 H 1.6163 0.5274 0.258 0.069 Uiso 1 calc R
N411 N 1.3031(3) 0.1087(3) -0.2932(2) 0.052(2) Uani 1 d G
C411 C 1.2869(3) 0.1557(4) -0.2563(3) 0.059(3) Uani 1 d G
H411 H 1.235 0.1442 -0.2528 0.071 Uiso 1 calc R
C412 C 1.3467(4) 0.2194(3) -0.2246(3) 0.062(3) Uani 1 d G
H412 H 1.3356 0.2515 -0.1994 0.074 Uiso 1 calc R
C413 C 1.4226(3) 0.2362(3) -0.2298(2) 0.058(3) Uani 1 d G
C414 C 1.4387(3) 0.1893(4) -0.2667(3) 0.070(4) Uani 1 d G
H414 H 1.4906 0.2008 -0.2702 0.084 Uiso 1 calc R
C415 C 1.3790(4) 0.1255(3) -0.2984(2) 0.064(3) Uani 1 d G
H415 H 1.39 0.0934 -0.3236 0.077 Uiso 1 calc R
C421 C 1.5865(3) 0.4065(3) -0.1175(2) 0.058(3) Uani 1 d G
C422 C 1.5652(3) 0.4201(3) -0.0655(2) 0.050(3) Uani 1 d G
H422 H 1.5153 0.3887 -0.0575 0.06 Uiso 1 calc R
C423 C 1.6168(4) 0.4795(4) -0.02536(19) 0.064(3) Uani 1 d G
C424 C 1.6898(3) 0.5255(3) -0.0371(2) 0.065(3) Uani 1 d G
H424 H 1.7251 0.5661 -0.0096 0.078 Uiso 1 calc R
C425 C 1.7112(3) 0.5119(3) -0.0890(3) 0.059(3) Uani 1 d G
H425 H 1.7611 0.5433 -0.0971 0.071 Uiso 1 calc R
C426 C 1.6595(4) 0.4525(4) -0.1292(2) 0.063(3) Uani 1 d G
H426 H 1.6741 0.4432 -0.1647 0.076 Uiso 1 calc R
C431 C 1.4818(6) 0.2982(6) -0.1934(4) 0.063(3) Uani 1 d .
C432 C 1.5290(6) 0.3460(5) -0.1606(4) 0.055(3) Uani 1 d .
C441 C 1.5709(5) 0.4931(5) 0.0720(4) 0.050(3) Uani 1 d .
C442 C 1.5933(5) 0.4885(5) 0.0297(5) 0.052(3) Uani 1 d .
N11 N 0.9776(5) 0.5838(4) 0.3458(3) 0.059(3) Uani 1 d .
N12 N 0.9227(4) 0.4623(4) 0.3960(3) 0.048(2) Uani 1 d .
N22 N 0.7064(4) 0.0528(4) -0.3979(3) 0.050(2) Uani 1 d .
N31 N 1.4847(5) 0.5803(4) 0.3346(4) 0.067(3) Uani 1 d .
N32 N 1.4207(4) 0.4552(5) 0.3807(3) 0.066(3) Uani 1 d .
N41 N 1.1895(5) 0.0287(4) -0.3980(3) 0.058(3) Uani 1 d .
N42 N 1.1324(5) -0.1045(5) -0.3549(3) 0.068(3) Uani 1 d .
N21 N 0.6346(4) -0.0739(4) -0.3495(3) 0.057(2) Uani 1 d .
Pd3 Pd 1.46266(4) 0.47145(4) 0.30630(3) 0.0441(2) Uani 1 d .
Pd1 Pd 0.96154(4) 0.47916(4) 0.31948(3) 0.0383(2) Uani 1 d .
Pd2 Pd 0.72628(4) 0.03136(4) -0.31961(3) 0.0459(2) Uani 1 d .
Pd4 Pd 1.21786(4) 0.00434(4) -0.32331(3) 0.0461(2) Uani 1 d .

loop_
_atom_site_aniso_label
_atom_site_aniso_U_11
_atom_site_aniso_U_22
_atom_site_aniso_U_33
_atom_site_aniso_U_23
_atom_site_aniso_U_13
_atom_site_aniso_U_12
C11 0.071(7) 0.072(8) 0.045(6) 0.021(5) 0.000(5) 0.045(6)
C12 0.050(7) 0.061(8) 0.082(8) 0.013(6) -0.010(5) 0.022(6)
C13 0.097(9) 0.100(10) 0.055(7) 0.043(7) 0.018(6) 0.046(8)
C14 0.054(7) 0.099(10) 0.057(7) 0.021(6) 0.015(5) 0.040(6)
C15 0.100(9) 0.062(8) 0.046(6) 0.009(5) 0.020(6) 0.044(7)
C31 0.079(8) 0.105(11) 0.100(10) 0.026(8) 0.004(7) 0.075(8)
C32 0.071(9) 0.077(10) 0.164(14) -0.007(9) 0.025(9) 0.024(8)
C33 0.060(8) 0.156(13) 0.051(7) 0.023(8) 0.025(6) 0.027(8)
C34 0.083(9) 0.124(12) 0.069(8) 0.031(8) 0.011(7) 0.058(8)
C35 0.110(10) 0.073(10) 0.056(8) -0.014(7) 0.007(7) 0.043(8)
C36 0.169(15) 0.051(10) 0.180(17) 0.010(10) 0.124(14) 0.024(10)
C41 0.127(11) 0.078(9) 0.081(9) 0.022(7) -0.003(7) 0.077(9)
C42 0.109(11) 0.224(19) 0.071(9) 0.084(11) 0.034(8) 0.077(12)
C43 0.054(7) 0.073(8) 0.093(9) 0.030(7) 0.022(6) 0.024(6)
C44 0.077(8) 0.041(7) 0.090(9) 0.004(6) 0.018(6) 0.025(6)
C45 0.155(14) 0.073(10) 0.104(11) 0.028(9) -0.023(10) 0.041(10)
C46 0.093(10) 0.125(13) 0.064(8) 0.050(9) -0.020(7) -0.020(9)
C23 0.087(8) 0.061(8) 0.068(7) 0.016(6) -0.008(6) 0.046(6)
C26 0.094(9) 0.065(8) 0.055(7) 0.001(6) -0.018(6) 0.047(7)
C21 0.055(7) 0.085(9) 0.086(9) 0.014(7) 0.023(6) 0.005(6)
N101 0.033(4) 0.020(4) 0.057(5) 0.008(3) -0.003(3) 0.006(3)
C101 0.049(6) 0.042(6) 0.071(7) 0.009(5) 0.020(5) 0.027(5)
C102 0.069(7) 0.055(7) 0.043(6) 0.002(5) -0.001(5) 0.029(6)
C103 0.059(7) 0.046(6) 0.041(5) 0.021(5) 0.015(5) 0.015(5)
C104 0.052(6) 0.054(7) 0.076(7) 0.026(6) 0.011(6) 0.030(5)
C105 0.044(6) 0.039(6) 0.054(6) 0.019(5) 0.012(5) 0.020(5)
N111 0.064(6) 0.048(6) 0.035(4) 0.005(4) 0.005(4) -0.005(4)
C111 0.045(6) 0.055(7) 0.046(6) 0.007(5) 0.013(5) 0.017(5)
C112 0.077(8) 0.063(8) 0.048(6) 0.009(5) 0.012(6) 0.031(6)
C113 0.063(7) 0.051(7) 0.040(6) 0.012(5) 0.012(5) 0.012(5)
C114 0.079(8) 0.057(7) 0.058(7) 0.005(6) -0.006(6) 0.041(6)
C115 0.083(8) 0.064(7) 0.030(5) 0.012(5) -0.012(5) 0.048(6)
C121 0.058(6) 0.051(7) 0.048(6) 0.012(5) 0.002(5) 0.028(5)
C122 0.092(8) 0.035(6) 0.038(5) 0.008(4) 0.014(5) 0.031(5)
C123 0.123(10) 0.071(8) 0.023(5) 0.008(5) 0.007(6) 0.050(7)
C124 0.136(11) 0.084(9) 0.043(6) -0.006(6) -0.020(7) 0.071(8)
C125 0.155(14) 0.202(18) 0.063(9) -0.006(10) -0.007(9) 0.140(13)
C126 0.118(10) 0.083(9) 0.032(6) 0.013(6) 0.007(6) 0.053(8)
C131 0.057(7) 0.064(8) 0.050(6) 0.008(6) 0.018(5) 0.029(6)
C132 0.046(6) 0.072(8) 0.049(6) 0.007(6) 0.013(5) 0.029(5)
C25 0.040(6) 0.087(9) 0.067(8) -0.003(7) -0.009(5) 0.017(6)
C22 0.089(9) 0.068(9) 0.100(10) 0.007(7) 0.025(8) 0.030(7)
C141 0.058(7) 0.053(7) 0.050(6) 0.008(5) -0.004(5) 0.019(5)
C142 0.069(7) 0.057(7) 0.046(6) 0.002(5) 0.009(5) 0.034(6)
C16 0.121(10) 0.068(8) 0.047(6) 0.009(6) 0.035(7) 0.057(7)
C24 0.047(6) 0.079(8) 0.055(6) 0.029(6) 0.001(5) 0.022(6)
N201 0.064(6) 0.052(5) 0.039(4) 0.017(4) 0.027(4) 0.034(4)
C201 0.054(6) 0.078(8) 0.026(5) 0.018(5) 0.017(4) 0.038(5)
C202 0.038(6) 0.070(7) 0.048(6) 0.022(5) 0.004(5) 0.021(5)
C203 0.067(7) 0.039(6) 0.035(5) 0.014(4) 0.018(5) 0.022(5)
C204 0.027(5) 0.036(5) 0.049(6) 0.003(4) 0.007(4) 0.005(4)
C205 0.054(7) 0.043(6) 0.047(6) 0.014(5) 0.018(5) 0.018(5)
N211 0.063(6) 0.052(5) 0.027(4) 0.010(4) 0.008(4) 0.022(4)
C211 0.064(7) 0.062(8) 0.074(7) -0.002(6) 0.018(6) 0.045(6)
C212 0.041(5) 0.054(6) 0.038(5) -0.004(4) -0.001(4) 0.029(5)
C213 0.045(6) 0.027(5) 0.043(5) 0.006(4) 0.003(4) 0.017(4)
C214 0.042(6) 0.046(6) 0.062(7) 0.003(5) -0.005(5) 0.012(5)
C215 0.050(7) 0.072(8) 0.069(7) 0.022(6) 0.045(6) 0.022(6)
C221 0.041(6) 0.072(8) 0.044(6) 0.008(5) -0.001(5) 0.024(5)
C222 0.054(6) 0.035(5) 0.051(6) 0.022(4) 0.029(5) 0.017(5)
C223 0.049(6) 0.044(6) 0.038(5) 0.015(4) 0.004(4) 0.014(5)
C224 0.036(5) 0.041(6) 0.060(6) 0.004(5) 0.021(5) 0.013(4)
C225 0.048(6) 0.076(8) 0.044(6) 0.021(5) 0.033(5) 0.017(5)
C226 0.058(7) 0.064(7) 0.038(5) 0.005(5) 0.004(5) 0.023(6)
C231 0.027(5) 0.055(6) 0.059(6) 0.011(5) 0.008(5) 0.022(4)
C232 0.040(6) 0.059(7) 0.054(6) 0.006(5) 0.024(5) 0.022(5)
C241 0.059(7) 0.060(7) 0.064(7) 0.012(6) 0.026(6) 0.045(6)
C242 0.078(8) 0.077(8) 0.028(5) 0.011(5) 0.017(5) 0.044(7)
N301 0.071(6) 0.053(5) 0.039(4) 0.014(4) 0.031(4) 0.024(5)
C301 0.042(6) 0.094(9) 0.051(6) 0.012(6) 0.008(5) 0.039(6)
C302 0.065(7) 0.059(7) 0.034(5) -0.010(5) -0.013(5) 0.025(6)
C303 0.040(6) 0.045(6) 0.057(6) 0.013(5) 0.007(5) 0.009(5)
C304 0.051(7) 0.072(8) 0.061(7) 0.022(6) 0.030(5) 0.026(6)
C305 0.019(5) 0.052(6) 0.069(7) -0.011(5) -0.005(4) 0.018(4)
N311 0.074(6) 0.056(6) 0.027(4) 0.014(4) 0.014(4) 0.003(5)
C311 0.064(7) 0.056(7) 0.034(5) 0.016(5) 0.017(5) 0.033(5)
C312 0.054(7) 0.056(7) 0.043(6) 0.007(5) 0.012(5) 0.012(5)
C313 0.062(7) 0.048(7) 0.065(7) -0.001(5) 0.022(6) 0.020(6)
C314 0.100(9) 0.074(8) 0.038(6) 0.013(6) -0.012(6) 0.034(7)
C315 0.058(7) 0.089(9) 0.045(6) 0.004(6) 0.002(5) 0.050(6)
C321 0.071(7) 0.047(6) 0.024(5) 0.014(4) 0.014(4) 0.020(5)
C322 0.061(6) 0.058(7) 0.060(6) 0.017(5) 0.027(5) 0.044(5)
C323 0.057(6) 0.046(6) 0.064(7) 0.011(5) 0.024(5) 0.035(5)
C324 0.119(11) 0.065(9) 0.086(9) -0.012(7) 0.049(8) 0.040(8)
C325 0.137(11) 0.122(12) 0.041(6) 0.029(7) 0.018(7) 0.085(10)
C326 0.093(8) 0.057(7) 0.045(6) 0.008(5) 0.009(5) 0.052(6)
C331 0.074(7) 0.035(6) 0.043(6) 0.014(5) 0.009(5) 0.016(5)
C332 0.079(8) 0.057(7) 0.039(6) 0.024(5) 0.002(5) 0.024(6)
C341 0.077(8) 0.076(8) 0.037(6) 0.011(6) 0.008(6) 0.033(6)
C342 0.069(7) 0.060(7) 0.040(6) 0.014(5) 0.000(5) 0.022(6)
N401 0.056(5) 0.053(5) 0.038(4) 0.005(4) -0.004(4) 0.019(4)
C401 0.052(6) 0.049(6) 0.049(6) 0.007(5) 0.010(5) 0.041(5)
C402 0.065(8) 0.067(8) 0.046(6) -0.001(5) 0.010(5) 0.020(6)
C403 0.055(6) 0.063(7) 0.054(6) 0.019(5) 0.016(5) 0.043(5)
C404 0.042(6) 0.056(7) 0.040(5) 0.014(5) 0.005(5) 0.013(5)
C405 0.053(7) 0.084(8) 0.045(6) 0.020(6) -0.003(5) 0.038(6)
N411 0.074(6) 0.053(5) 0.035(4) 0.018(4) 0.000(4) 0.034(5)
C411 0.052(7) 0.054(7) 0.085(8) 0.033(6) 0.021(6) 0.029(6)
C412 0.065(7) 0.053(7) 0.076(8) 0.017(6) 0.019(6) 0.032(6)
C413 0.064(7) 0.077(8) 0.026(5) 0.016(5) 0.014(5) 0.024(6)
C414 0.050(7) 0.074(8) 0.062(7) 0.010(6) 0.020(6) 0.011(6)
C415 0.035(6) 0.083(9) 0.059(7) -0.004(6) 0.012(5) 0.021(6)
C421 0.076(7) 0.025(5) 0.057(6) 0.003(5) -0.011(5) 0.013(5)
C422 0.035(5) 0.065(7) 0.040(5) 0.005(5) -0.002(4) 0.019(5)
C423 0.078(8) 0.091(9) 0.029(5) 0.011(5) 0.004(5) 0.046(7)
C424 0.065(7) 0.046(7) 0.049(6) 0.009(5) -0.002(5) -0.002(5)
C425 0.059(7) 0.090(9) 0.046(6) 0.021(6) 0.025(5) 0.046(6)
C426 0.050(6) 0.069(8) 0.044(6) 0.008(5) 0.007(5) 0.008(6)
C431 0.074(8) 0.082(9) 0.028(5) 0.003(5) 0.009(5) 0.036(7)
C432 0.067(7) 0.034(6) 0.062(7) 0.021(5) 0.015(6) 0.019(5)
C441 0.053(6) 0.064(7) 0.040(6) 0.018(5) 0.021(5) 0.029(5)
C442 0.046(6) 0.043(6) 0.071(7) 0.017(5) 0.011(5) 0.023(5)
N11 0.074(6) 0.040(5) 0.043(5) 0.001(4) 0.024(4) 0.012(4)
N12 0.061(5) 0.057(6) 0.034(4) 0.024(4) 0.018(4) 0.030(4)
N22 0.062(5) 0.052(5) 0.043(5) 0.009(4) -0.006(4) 0.034(5)
N31 0.075(6) 0.040(5) 0.079(7) -0.005(5) -0.010(5) 0.027(5)
N32 0.047(5) 0.089(7) 0.045(5) 0.007(5) -0.013(4) 0.020(5)
N41 0.065(5) 0.051(6) 0.032(4) 0.012(4) 0.009(4) 0.003(4)
N42 0.077(6) 0.044(6) 0.055(6) 0.010(4) 0.008(5) 0.004(5)
N21 0.052(5) 0.047(5) 0.051(5) 0.006(4) 0.011(4) 0.006(4)
Pd3 0.0478(5) 0.0491(5) 0.0413(4) 0.0099(3) 0.0077(3) 0.0276(4)
Pd1 0.0412(4) 0.0446(5) 0.0321(4) 0.0098(3) 0.0112(3) 0.0216(3)
Pd2 0.0424(5) 0.0529(5) 0.0395(4) 0.0085(4) 0.0055(3) 0.0205(4)
Pd4 0.0409(4) 0.0553(5) 0.0419(4) 0.0140(4) 0.0084(3) 0.0212(4)

loop_
_atom_type_symbol
_atom_type_description
_atom_type_scat_dispersion_real
_atom_type_scat_dispersion_imag
_atom_type_scat_source
C C 0.0033 0.0016 'International Tables Vol C Tables 4.2.6.8 and 6.1.1.4'
H H 0 0 'International Tables Vol C Tables 4.2.6.8 and 6.1.1.4'
N N 0.0061 0.0033 'International Tables Vol C Tables 4.2.6.8 and 6.1.1.4'
Pd Pd -0.9988 1.0072 'International Tables Vol C Tables 4.2.6.8 and 6.1.1.4'

loop_
_geom_angle_atom_site_label_1
_geom_angle_atom_site_label_2
_geom_angle_atom_site_label_3
_geom_angle
N11 C11 H11A 109.5
N11 C11 H11B 109.5
H11A C11 H11B 109.5
N11 C11 H11C 109.5
H11A C11 H11C 109.5
H11B C11 H11C 109.5
N11 C12 H12A 109.5
N11 C12 H12B 109.5
H12A C12 H12B 109.5
N11 C12 H12C 109.5
H12A C12 H12C 109.5
H12B C12 H12C 109.5
N12 C13 H13A 109.5
N12 C13 H13B 109.5
H13A C13 H13B 109.5
N12 C13 H13C 109.5
H13A C13 H13C 109.5
H13B C13 H13C 109.5
N12 C14 H14A 109.5
N12 C14 H14B 109.5
H14A C14 H14B 109.5
N12 C14 H14C 109.5
H14A C14 H14C 109.5
H14B C14 H14C 109.5
C16 C15 N11 111.0(9)
C16 C15 H15A 109.4
N11 C15 H15A 109.4
C16 C15 H15B 109.4
N11 C15 H15B 109.4
H15A C15 H15B 108
N31 C31 H31A 109.5
N31 C31 H31B 109.5
H31A C31 H31B 109.5
N31 C31 H31C 109.5
H31A C31 H31C 109.5
H31B C31 H31C 109.5
N31 C32 H32A 109.5
N31 C32 H32B 109.5
H32A C32 H32B 109.5
N31 C32 H32C 109.5
H32A C32 H32C 109.5
H32B C32 H32C 109.5
N32 C33 H33A 109.5
N32 C33 H33B 109.5
H33A C33 H33B 109.5
N32 C33 H33C 109.5
H33A C33 H33C 109.5
H33B C33 H33C 109.5
N32 C34 H34A 109.5
N32 C34 H34B 109.5
H34A C34 H34B 109.5
N32 C34 H34C 109.5
H34A C34 H34C 109.5
H34B C34 H34C 109.5
C36 C35 N31 117.3(12)
C36 C35 H35A 108
N31 C35 H35A 108
C36 C35 H35B 108
N31 C35 H35B 108
H35A C35 H35B 107.2
C35 C36 N32 117.9(13)
C35 C36 H36A 107.8
N32 C36 H36A 107.8
C35 C36 H36B 107.8
N32 C36 H36B 107.8
H36A C36 H36B 107.2
N41 C41 H41A 109.5
N41 C41 H41B 109.5
H41A C41 H41B 109.5
N41 C41 H41C 109.5
H41A C41 H41C 109.5
H41B C41 H41C 109.5
N41 C42 H42A 109.5
N41 C42 H42B 109.5
H42A C42 H42B 109.5
N41 C42 H42C 109.5
H42A C42 H42C 109.5
H42B C42 H42C 109.5
N42 C43 H43A 109.5
N42 C43 H43B 109.5
H43A C43 H43B 109.5
N42 C43 H43C 109.5
H43A C43 H43C 109.5
H43B C43 H43C 109.5
N42 C44 H44A 109.5
N42 C44 H44B 109.5
H44A C44 H44B 109.5
N42 C44 H44C 109.5
H44A C44 H44C 109.5
H44B C44 H44C 109.5
C46 C45 N41 115.4(11)
C46 C45 H45A 108.4
N41 C45 H45A 108.4
C46 C45 H45B 108.4
N41 C45 H45B 108.4
H45A C45 H45B 107.5
N42 C46 C45 114.1(12)
N42 C46 H46A 108.7
C45 C46 H46A 108.7
N42 C46 H46B 108.7
C45 C46 H46B 108.7
H46A C46 H46B 107.6
N22 C23 H23A 109.5
N22 C23 H23B 109.5
H23A C23 H23B 109.5
N22 C23 H23C 109.5
H23A C23 H23C 109.5
H23B C23 H23C 109.5
N22 C26 C25 114.8(9)
N22 C26 H26A 108.6
C25 C26 H26A 108.6
N22 C26 H26B 108.6
C25 C26 H26B 108.6
H26A C26 H26B 107.5
N21 C21 H21A 109.5
N21 C21 H21B 109.5
H21A C21 H21B 109.5
N21 C21 H21C 109.5
H21A C21 H21C 109.5
H21B C21 H21C 109.5
C101 N101 C105 120
C101 N101 Pd1 118.9(3)
C105 N101 Pd1 118.0(3)
N101 C101 C102 120
N101 C101 H101 120
C102 C101 H101 120
C103 C102 C101 120
C103 C102 H102 120
C101 C102 H102 120
C102 C103 C104 120
C102 C103 C131 118.9(6)
C104 C103 C131 120.6(6)
C105 C104 C103 120
C105 C104 H104 120
C103 C104 H104 120
C104 C105 N101 120
C104 C105 H105 120
N101 C105 H105 120
C111 N111 C115 120
C111 N111 Pd2 118.2(4)
C115 N111 Pd2 121.0(4)
N111 C111 C112 120
N111 C111 H111 120
C112 C111 H111 120
C113 C112 C111 120
C113 C112 H112 120
C111 C112 H112 120
C114 C113 C112 120
C114 C113 C141 118.2(6)
C112 C113 C141 121.8(6)
C113 C114 C115 120
C113 C114 H114 120
C115 C114 H114 120
C114 C115 N111 120
C114 C115 H115 120
N111 C115 H115 120
C122 C121 C126 120
C122 C121 C132 120.2(6)
C126 C121 C132 119.7(6)
C123 C122 C121 120
C123 C122 H122 120
C121 C122 H122 120
C124 C123 C122 120
C124 C123 C142 120.9(6)
C122 C123 C142 118.8(6)
C125 C124 C123 120
C125 C124 H124 120
C123 C124 H124 120
C124 C125 C126 120
C124 C125 H125 120
C126 C125 H125 120
C125 C126 C121 120
C125 C126 H126 120
C121 C126 H126 120
C132 C131 C103 177.8(12)
C131 C132 C121 175.1(12)
C26 C25 N21 107.9(8)
C26 C25 H25A 110.1
N21 C25 H25A 110.1
C26 C25 H25B 110.1
N21 C25 H25B 110.1
H25A C25 H25B 108.4
N21 C22 H22A 109.5
N21 C22 H22B 109.5
H22A C22 H22B 109.5
N21 C22 H22C 109.5
H22A C22 H22C 109.5
H22B C22 H22C 109.5
C142 C141 C113 173.3(12)
C141 C142 C123 179.7(13)
C15 C16 N12 111.7(9)
C15 C16 H16A 109.3
N12 C16 H16A 109.3
C15 C16 H16B 109.3
N12 C16 H16B 109.3
H16A C16 H16B 107.9
N22 C24 H24A 109.5
N22 C24 H24B 109.5
H24A C24 H24B 109.5
N22 C24 H24C 109.5
H24A C24 H24C 109.5
H24B C24 H24C 109.5
C201 N201 C205 120
C201 N201 Pd1 119.7(3)
C205 N201 Pd1 119.8(3)
C202 C201 N201 120
C202 C201 H201 120
N201 C201 H201 120
C201 C202 C203 120
C201 C202 H202 120
C203 C202 H202 120
C204 C203 C202 120
C204 C203 C231 122.6(5)
C202 C203 C231 117.3(5)
C205 C204 C203 120
C205 C204 H204 120
C203 C204 H204 120
C204 C205 N201 120
C204 C205 H205 120
N201 C205 H205 120
C211 N211 C215 120
C211 N211 Pd2 117.9(3)
C215 N211 Pd2 120.1(3)
N211 C211 C212 120
N211 C211 H211 120
C212 C211 H211 120
C213 C212 C211 120
C213 C212 H212 120
C211 C212 H212 120
C212 C213 C214 120
C212 C213 C241 119.7(5)
C214 C213 C241 119.4(5)
C215 C214 C213 120
C215 C214 H214 120
C213 C214 H214 120
C214 C215 N211 120
C214 C215 H215 120
N211 C215 H215 120
C222 C221 C226 120
C222 C221 C232 117.4(5)
C226 C221 C232 122.6(5)
C221 C222 C223 120
C221 C222 H222 120
C223 C222 H222 120
C224 C223 C222 120
C224 C223 C242 120.4(5)
C222 C223 C242 119.4(5)
C225 C224 C223 120
C225 C224 H224 120
C223 C224 H224 120
C224 C225 C226 120
C224 C225 H225 120
C226 C225 H225 120
C225 C226 C221 120
C225 C226 H226 120
C221 C226 H226 120
C232 C231 C203 179.0(10)
C231 C232 C221 174.5(11)
C242 C241 C213 177.7(10)
C241 C242 C223 178.4(13)
C301 N301 C305 120
C301 N301 Pd3 119.7(4)
C305 N301 Pd3 118.0(4)
N301 C301 C302 120
N301 C301 H301 120
C302 C301 H301 120
C303 C302 C301 120
C303 C302 H302 120
C301 C302 H302 120
C304 C303 C302 120
C304 C303 C331 122.0(6)
C302 C303 C331 117.5(6)
C303 C304 C305 120
C303 C304 H304 120
C305 C304 H304 120
C304 C305 N301 120
C304 C305 H305 120
N301 C305 H305 120
C311 N311 C315 120
C311 N311 Pd4 116.0(3)
C315 N311 Pd4 123.3(3)
N311 C311 C312 120
N311 C311 H311 120
C312 C311 H311 120
C311 C312 C313 120
C311 C312 H312 120
C313 C312 H312 120
C314 C313 C312 120
C314 C313 C341 119.1(6)
C312 C313 C341 120.9(6)
C313 C314 C315 120
C313 C314 H314 120
C315 C314 H314 120
C314 C315 N311 120
C314 C315 H315 120
N311 C315 H315 120
C322 C321 C326 120
C322 C321 C332 121.2(6)
C326 C321 C332 118.6(6)
C321 C322 C323 120
C321 C322 H322 120
C323 C322 H322 120
C322 C323 C324 120
C322 C323 C342 118.4(6)
C324 C323 C342 121.4(6)
C325 C324 C323 120
C325 C324 H324 120
C323 C324 H324 120
C324 C325 C326 120
C324 C325 H325 120
C326 C325 H325 120
C325 C326 C321 120
C325 C326 H326 120
C321 C326 H326 120
C332 C331 C303 176.6(11)
C331 C332 C321 172.8(11)
C342 C341 C313 173.0(13)
C341 C342 C323 178.7(13)
C401 N401 C405 120
C401 N401 Pd3 117.9(3)
C405 N401 Pd3 121.5(3)
N401 C401 C402 120
N401 C401 H401 120
C402 C401 H401 120
C403 C402 C401 120
C403 C402 H402 120
C401 C402 H402 120
C402 C403 C404 120
C402 C403 C441 118.0(6)
C404 C403 C441 122.0(6)
C403 C404 C405 120
C403 C404 H404 120
C405 C404 H404 120
C404 C405 N401 120
C404 C405 H405 120
N401 C405 H405 120
C411 N411 C415 120
C411 N411 Pd4 119.0(4)
C415 N411 Pd4 119.0(4)
N411 C411 C412 120
N411 C411 H411 120
C412 C411 H411 120
C413 C412 C411 120
C413 C412 H412 120
C411 C412 H412 120
C412 C413 C414 120
C412 C413 C431 118.4(6)
C414 C413 C431 121.4(6)
C413 C414 C415 120
C413 C414 H414 120
C415 C414 H414 120
C414 C415 N411 120
C414 C415 H415 120
N411 C415 H415 120
C422 C421 C426 120
C422 C421 C432 119.0(5)
C426 C421 C432 120.9(5)
C423 C422 C421 120
C423 C422 H422 120
C421 C422 H422 120
C422 C423 C424 120
C422 C423 C442 117.8(5)
C424 C423 C442 122.1(5)
C425 C424 C423 120
C425 C424 H424 120
C423 C424 H424 120
C424 C425 C426 120
C424 C425 H425 120
C426 C425 H425 120
C425 C426 C421 120
C425 C426 H426 120
C421 C426 H426 120
C432 C431 C413 175.0(12)
C431 C432 C421 177.6(11)
C442 C441 C403 170.3(11)
C441 C442 C423 176.5(10)
C15 N11 C11 105.8(8)
C15 N11 C12 108.9(8)
C11 N11 C12 107.6(8)
C15 N11 Pd1 107.6(6)
C11 N11 Pd1 113.1(6)
C12 N11 Pd1 113.5(6)
C14 N12 C16 112.7(8)
C14 N12 C13 104.4(8)
C16 N12 C13 114.4(8)
C14 N12 Pd1 113.0(6)
C16 N12 Pd1 103.7(6)
C13 N12 Pd1 108.8(5)
C26 N22 C24 114.1(8)
C26 N22 C23 110.0(8)
C24 N22 C23 109.4(8)
C26 N22 Pd2 103.8(6)
C24 N22 Pd2 111.9(6)
C23 N22 Pd2 107.3(6)
C35 N31 C31 111.5(9)
C35 N31 C32 112.6(9)
C31 N31 C32 108.3(10)
C35 N31 Pd3 103.7(7)
C31 N31 Pd3 110.2(7)
C32 N31 Pd3 110.5(7)
C33 N32 C34 107.8(10)
C33 N32 C36 111.1(10)
C34 N32 C36 113.2(10)
C33 N32 Pd3 113.0(6)
C34 N32 Pd3 108.4(6)
C36 N32 Pd3 103.3(8)
C42 N41 C41 112.3(10)
C42 N41 C45 110.4(10)
C41 N41 C45 104.9(10)
C42 N41 Pd4 110.9(7)
C41 N41 Pd4 112.3(6)
C45 N41 Pd4 105.8(7)
C46 N42 C43 114.2(10)
C46 N42 C44 104.9(10)
C43 N42 C44 107.6(8)
C46 N42 Pd4 107.5(7)
C43 N42 Pd4 107.7(6)
C44 N42 Pd4 115.1(7)
C25 N21 C21 108.7(8)
C25 N21 C22 111.5(8)
C21 N21 C22 108.2(9)
C25 N21 Pd2 106.4(6)
C21 N21 Pd2 112.0(6)
C22 N21 Pd2 110.0(6)
N401 Pd3 N301 85.7(2)
N401 Pd3 N32 178.3(3)
N301 Pd3 N32 95.5(3)
N401 Pd3 N31 94.6(3)
N301 Pd3 N31 179.7(3)
N32 Pd3 N31 84.2(4)
N201 Pd1 N101 85.0(2)
N201 Pd1 N11 95.1(3)
N101 Pd1 N11 177.4(3)
N201 Pd1 N12 178.3(3)
N101 Pd1 N12 95.2(3)
N11 Pd1 N12 84.8(3)
N211 Pd2 N111 83.5(2)
N211 Pd2 N21 178.3(3)
N111 Pd2 N21 95.2(3)
N211 Pd2 N22 95.5(3)
N111 Pd2 N22 178.2(3)
N21 Pd2 N22 85.8(3)
N411 Pd4 N311 84.5(2)
N411 Pd4 N41 93.8(3)
N311 Pd4 N41 177.2(3)
N411 Pd4 N42 178.3(3)
N311 Pd4 N42 95.1(3)
N41 Pd4 N42 86.7(3)

loop_
_geom_bond_atom_site_label_1
_geom_bond_atom_site_label_2
_geom_bond_distance
C11 N11 1.546(12)
C11 H11A 0.98
C11 H11B 0.98
C11 H11C 0.98
C12 N11 1.564(11)
C12 H12A 0.98
C12 H12B 0.98
C12 H12C 0.98
C13 N12 1.591(13)
C13 H13A 0.98
C13 H13B 0.98
C13 H13C 0.98
C14 N12 1.481(13)
C14 H14A 0.98
C14 H14B 0.98
C14 H14C 0.98
C15 C16 1.419(14)
C15 N11 1.468(11)
C15 H15A 0.99
C15 H15B 0.99
C31 N31 1.477(13)
C31 H31A 0.98
C31 H31B 0.98
C31 H31C 0.98
C32 N31 1.572(13)
C32 H32A 0.98
C32 H32B 0.98
C32 H32C 0.98
C33 N32 1.503(13)
C33 H33A 0.98
C33 H33B 0.98
C33 H33C 0.98
C34 N32 1.545(14)
C34 H34A 0.98
C34 H34B 0.98
C34 H34C 0.98
C35 C36 1.196(15)
C35 N31 1.497(13)
C35 H35A 0.99
C35 H35B 0.99
C36 N32 1.532(16)
C36 H36A 0.99
C36 H36B 0.99
C41 N41 1.480(13)
C41 H41A 0.98
C41 H41B 0.98
C41 H41C 0.98
C42 N41 1.491(13)
C42 H42A 0.98
C42 H42B 0.98
C42 H42C 0.98
C43 N42 1.515(12)
C43 H43A 0.98
C43 H43B 0.98
C43 H43C 0.98
C44 N42 1.519(13)
C44 H44A 0.98
C44 H44B 0.98
C44 H44C 0.98
C45 C46 1.467(18)
C45 N41 1.560(14)
C45 H45A 0.99
C45 H45B 0.99
C46 N42 1.504(13)
C46 H46A 0.99
C46 H46B 0.99
C23 N22 1.529(12)
C23 H23A 0.98
C23 H23B 0.98
C23 H23C 0.98
C26 N22 1.467(12)
C26 C25 1.483(14)
C26 H26A 0.99
C26 H26B 0.99
C21 N21 1.540(12)
C21 H21A 0.98
C21 H21B 0.98
C21 H21C 0.98
N101 C101 1.39
N101 C105 1.39
N101 Pd1 2.043(4)
C101 C102 1.39
C101 H101 0.95
C102 C103 1.39
C102 H102 0.95
C103 C104 1.39
C103 C131 1.423(11)
C104 C105 1.39
C104 H104 0.95
C105 H105 0.95
N111 C111 1.39
N111 C115 1.39
N111 Pd2 2.036(5)
C111 C112 1.39
C111 H111 0.95
C112 C113 1.39
C112 H112 0.95
C113 C114 1.39
C113 C141 1.452(11)
C114 C115 1.39
C114 H114 0.95
C115 H115 0.95
C121 C122 1.39
C121 C126 1.39
C121 C132 1.438(11)
C122 C123 1.39
C122 H122 0.95
C123 C124 1.39
C123 C142 1.495(12)
C124 C125 1.39
C124 H124 0.95
C125 C126 1.39
C125 H125 0.95
C126 H126 0.95
C131 C132 1.201(13)
C25 N21 1.532(13)
C25 H25A 0.99
C25 H25B 0.99
C22 N21 1.565(14)
C22 H22A 0.98
C22 H22B 0.98
C22 H22C 0.98
C141 C142 1.139(13)
C16 N12 1.514(12)
C16 H16A 0.99
C16 H16B 0.99
C24 N22 1.488(11)
C24 H24A 0.98
C24 H24B 0.98
C24 H24C 0.98
N201 C201 1.39
N201 C205 1.39
N201 Pd1 2.026(4)
C201 C202 1.39
C201 H201 0.95
C202 C203 1.39
C202 H202 0.95
C203 C204 1.39
C203 C231 1.444(10)
C204 C205 1.39
C204 H204 0.95
C205 H205 0.95
N211 C211 1.39
N211 C215 1.39
N211 Pd2 2.033(4)
C211 C212 1.39
C211 H211 0.95
C212 C213 1.39
C212 H212 0.95
C213 C214 1.39
C213 C241 1.462(11)
C214 C215 1.39
C214 H214 0.95
C215 H215 0.95
C221 C222 1.39
C221 C226 1.39
C221 C232 1.443(10)
C222 C223 1.39
C222 H222 0.95
C223 C224 1.39
C223 C242 1.431(11)
C224 C225 1.39
C224 H224 0.95
C225 C226 1.39
C225 H225 0.95
C226 H226 0.95
C231 C232 1.193(12)
C241 C242 1.172(13)
N301 C301 1.39
N301 C305 1.39
N301 Pd3 2.042(5)
C301 C302 1.39
C301 H301 0.95
C302 C303 1.39
C302 H302 0.95
C303 C304 1.39
C303 C331 1.449(11)
C304 C305 1.39
C304 H304 0.95
C305 H305 0.95
N311 C311 1.39
N311 C315 1.39
N311 Pd4 2.050(5)
C311 C312 1.39
C311 H311 0.95
C312 C313 1.39
C312 H312 0.95
C313 C314 1.39
C313 C341 1.480(12)
C314 C315 1.39
C314 H314 0.95
C315 H315 0.95
C321 C322 1.39
C321 C326 1.39
C321 C332 1.419(12)
C322 C323 1.39
C322 H322 0.95
C323 C324 1.39
C323 C342 1.510(11)
C324 C325 1.39
C324 H324 0.95
C325 C326 1.39
C325 H325 0.95
C326 H326 0.95
C331 C332 1.176(13)
C341 C342 1.096(13)
N401 C401 1.39
N401 C405 1.39
N401 Pd3 2.035(4)
C401 C402 1.39
C401 H401 0.95
C402 C403 1.39
C402 H402 0.95
C403 C404 1.39
C403 C441 1.444(10)
C404 C405 1.39
C404 H404 0.95
C405 H405 0.95
N411 C411 1.39
N411 C415 1.39
N411 Pd4 2.043(5)
C411 C412 1.39
C411 H411 0.95
C412 C413 1.39
C412 H412 0.95
C413 C414 1.39
C413 C431 1.417(11)
C414 C415 1.39
C414 H414 0.95
C415 H415 0.95
C421 C422 1.39
C421 C426 1.39
C421 C432 1.476(11)
C422 C423 1.39
C422 H422 0.95
C423 C424 1.39
C423 C442 1.463(11)
C424 C425 1.39
C424 H424 0.95
C425 C426 1.39
C425 H425 0.95
C426 H426 0.95
C431 C432 1.162(12)
C441 C442 1.155(12)
N11 Pd1 2.064(8)
N12 Pd1 2.083(7)
N22 Pd2 2.112(8)
N31 Pd3 2.114(8)
N32 Pd3 2.054(8)
N41 Pd4 2.109(8)
N42 Pd4 2.112(8)
N21 Pd2 2.097(7)

loop_
_geom_torsion_atom_site_label_1
_geom_torsion_atom_site_label_2
_geom_torsion_atom_site_label_3
_geom_torsion_atom_site_label_4
_geom_torsion
N31 C35 C36 N32 45(2)
N41 C45 C46 N42 38.2(19)
C105 N101 C101 C102 0
Pd1 N101 C101 C102 159.8(4)
N101 C101 C102 C103 0
C101 C102 C103 C104 0
C101 C102 C103 C131 -172.3(7)
C102 C103 C104 C105 0
C131 C103 C104 C105 172.2(7)
C103 C104 C105 N101 0
C101 N101 C105 C104 0
Pd1 N101 C105 C104 -160.0(4)
C115 N111 C111 C112 0
Pd2 N111 C111 C112 -170.0(4)
N111 C111 C112 C113 0
C111 C112 C113 C114 0
C111 C112 C113 C141 179.4(7)
C112 C113 C114 C115 0
C141 C113 C114 C115 -179.4(7)
C113 C114 C115 N111 0
C111 N111 C115 C114 0
Pd2 N111 C115 C114 169.7(4)
C126 C121 C122 C123 0
C132 C121 C122 C123 -175.4(7)
C121 C122 C123 C124 0
C121 C122 C123 C142 -173.7(7)
C122 C123 C124 C125 0
C142 C123 C124 C125 173.6(8)
C123 C124 C125 C126 0
C124 C125 C126 C121 0
C122 C121 C126 C125 0
C132 C121 C126 C125 175.4(7)
C102 C103 C131 C132 5E1(3)
C104 C103 C131 C132 -13E1(3)
C103 C131 C132 C121 2E1(4)
C122 C121 C132 C131 -37(12)
C126 C121 C132 C131 148(11)
N22 C26 C25 N21 -53.6(13)
C114 C113 C141 C142 107(10)
C112 C113 C141 C142 -73(10)
C113 C141 C142 C123 5E1(10)
C124 C123 C142 C141 18E1(10)
C122 C123 C142 C141 -1E1(10)
N11 C15 C16 N12 -53.0(13)
C205 N201 C201 C202 0
Pd1 N201 C201 C202 -172.3(4)
N201 C201 C202 C203 0
C201 C202 C203 C204 0
C201 C202 C203 C231 175.5(7)
C202 C203 C204 C205 0
C231 C203 C204 C205 -175.3(7)
C203 C204 C205 N201 0
C201 N201 C205 C204 0
Pd1 N201 C205 C204 172.3(4)
C215 N211 C211 C212 0
Pd2 N211 C211 C212 164.0(4)
N211 C211 C212 C213 0
C211 C212 C213 C214 0
C211 C212 C213 C241 -169.6(7)
C212 C213 C214 C215 0
C241 C213 C214 C215 169.7(7)
C213 C214 C215 N211 0
C211 N211 C215 C214 0
Pd2 N211 C215 C214 -163.7(4)
C226 C221 C222 C223 0
C232 C221 C222 C223 -178.5(8)
C221 C222 C223 C224 0
C221 C222 C223 C242 -175.2(8)
C222 C223 C224 C225 0
C242 C223 C224 C225 175.2(8)
C223 C224 C225 C226 0
C224 C225 C226 C221 0
C222 C221 C226 C225 0
C232 C221 C226 C225 178.4(8)
C204 C203 C231 C232 2E1(7)
C202 C203 C231 C232 -16E1(10)
C203 C231 C232 C221 7E1(7)
C222 C221 C232 C231 64(10)
C226 C221 C232 C231 -115(10)
C212 C213 C241 C242 4E1(3)
C214 C213 C241 C242 -13E1(3)
C213 C241 C242 C223 6E1(6)
C224 C223 C242 C241 11E1(4)
C222 C223 C242 C241 -7E1(4)
C305 N301 C301 C302 0
Pd3 N301 C301 C302 162.8(4)
N301 C301 C302 C303 0
C301 C302 C303 C304 0
C301 C302 C303 C331 -172.0(6)
C302 C303 C304 C305 0
C331 C303 C304 C305 171.6(7)
C303 C304 C305 N301 0
C301 N301 C305 C304 0
Pd3 N301 C305 C304 -163.0(4)
C315 N311 C311 C312 0
Pd4 N311 C311 C312 -170.7(4)
N311 C311 C312 C313 0
C311 C312 C313 C314 0
C311 C312 C313 C341 179.3(7)
C312 C313 C314 C315 0
C341 C313 C314 C315 -179.3(7)
C313 C314 C315 N311 0
C311 N311 C315 C314 0
Pd4 N311 C315 C314 170.0(4)
C326 C321 C322 C323 0
C332 C321 C322 C323 -174.5(7)
C321 C322 C323 C324 0
C321 C322 C323 C342 -175.2(7)
C322 C323 C324 C325 0
C342 C323 C324 C325 175.1(7)
C323 C324 C325 C326 0
C324 C325 C326 C321 0
C322 C321 C326 C325 0
C332 C321 C326 C325 174.7(7)
C304 C303 C331 C332 -30(19)
C302 C303 C331 C332 142(18)
C303 C331 C332 C321 -8E1(2)
C322 C321 C332 C331 -37(9)
C326 C321 C332 C331 149(9)
C314 C313 C341 C342 114(10)
C312 C313 C341 C342 -66(11)
C313 C341 C342 C323 -2E1(7)
C322 C323 C342 C341 6E1(7)
C324 C323 C342 C341 -12E1(7)
C405 N401 C401 C402 0
Pd3 N401 C401 C402 -170.9(4)
N401 C401 C402 C403 0
C401 C402 C403 C404 0
C401 C402 C403 C441 -179.4(7)
C402 C403 C404 C405 0
C441 C403 C404 C405 179.4(7)
C403 C404 C405 N401 0
C401 N401 C405 C404 0
Pd3 N401 C405 C404 170.6(4)
C415 N411 C411 C412 0
Pd4 N411 C411 C412 163.7(4)
N411 C411 C412 C413 0
C411 C412 C413 C414 0
C411 C412 C413 C431 -174.5(8)
C412 C413 C414 C415 0
C431 C413 C414 C415 174.3(8)
C413 C414 C415 N411 0
C411 N411 C415 C414 0
Pd4 N411 C415 C414 -163.7(4)
C426 C421 C422 C423 0
C432 C421 C422 C423 -176.0(8)
C421 C422 C423 C424 0
C421 C422 C423 C442 -176.1(8)
C422 C423 C424 C425 0
C442 C423 C424 C425 175.9(8)
C423 C424 C425 C426 0
C424 C425 C426 C421 0
C422 C421 C426 C425 0
C432 C421 C426 C425 175.9(8)
C412 C413 C431 C432 76(14)
C414 C413 C431 C432 -99(14)
C413 C431 C432 C421 -6E1(4)
C422 C421 C432 C431 1E1(3)
C426 C421 C432 C431 -16E1(3)
C402 C403 C441 C442 -129(6)
C404 C403 C441 C442 51(6)
C403 C441 C442 C423 108(18)
C422 C423 C442 C441 -15(19)
C424 C423 C442 C441 169(18)
C16 C15 N11 C11 156.3(9)
C16 C15 N11 C12 -88.3(11)
C16 C15 N11 Pd1 35.2(11)
C15 C16 N12 C14 163.9(9)
C15 C16 N12 C13 -77.0(11)
C15 C16 N12 Pd1 41.4(10)
C25 C26 N22 C24 162.7(9)
C25 C26 N22 C23 -73.9(12)
C25 C26 N22 Pd2 40.7(11)
C36 C35 N31 C31 89.7(18)
C36 C35 N31 C32 -148.4(16)
C36 C35 N31 Pd3 -28.9(18)
C35 C36 N32 C33 -156.1(16)
C35 C36 N32 C34 82.4(19)
C35 C36 N32 Pd3 -35(2)
C46 C45 N41 C42 94.7(15)
C46 C45 N41 C41 -144.1(13)
C46 C45 N41 Pd4 -25.2(15)
C45 C46 N42 C43 89.9(13)
C45 C46 N42 C44 -152.6(12)
C45 C46 N42 Pd4 -29.7(15)
C26 C25 N21 C21 156.4(9)
C26 C25 N21 C22 -84.4(10)
C26 C25 N21 Pd2 35.6(10)
C401 N401 Pd3 N301 79.4(4)
C405 N401 Pd3 N301 -91.4(4)
C401 N401 Pd3 N32 -55(10)
C405 N401 Pd3 N32 134(10)
C401 N401 Pd3 N31 -100.4(4)
C405 N401 Pd3 N31 88.8(4)
C301 N301 Pd3 N401 -81.8(3)
C305 N301 Pd3 N401 81.3(3)
C301 N301 Pd3 N32 97.0(4)
C305 N301 Pd3 N32 -100.0(4)
C301 N301 Pd3 N31 7E1(8)
C305 N301 Pd3 N31 -13E1(8)
C33 N32 Pd3 N401 86(10)
C34 N32 Pd3 N401 -154(10)
C36 N32 Pd3 N401 -34(10)
C33 N32 Pd3 N301 -48.0(9)
C34 N32 Pd3 N301 71.4(7)
C36 N32 Pd3 N301 -168.2(8)
C33 N32 Pd3 N31 131.8(9)
C34 N32 Pd3 N31 -108.7(7)
C36 N32 Pd3 N31 11.6(9)
C35 N31 Pd3 N401 -175.7(7)
C31 N31 Pd3 N401 64.8(7)
C32 N31 Pd3 N401 -54.8(8)
C35 N31 Pd3 N301 4E1(8)
C31 N31 Pd3 N301 -8E1(8)
C32 N31 Pd3 N301 16E1(10)
C35 N31 Pd3 N32 5.5(7)
C31 N31 Pd3 N32 -114.0(8)
C32 N31 Pd3 N32 126.4(8)
C201 N201 Pd1 N101 77.2(3)
C205 N201 Pd1 N101 -95.1(3)
C201 N201 Pd1 N11 -100.2(4)
C205 N201 Pd1 N11 87.5(4)
C201 N201 Pd1 N12 18E1(6)
C205 N201 Pd1 N12 2(10)
C101 N101 Pd1 N201 -79.9(3)
C105 N101 Pd1 N201 80.3(3)
C101 N101 Pd1 N11 14(6)
C105 N101 Pd1 N11 17E1(4)
C101 N101 Pd1 N12 101.8(3)
C105 N101 Pd1 N12 -98.1(4)
C15 N11 Pd1 N201 172.8(7)
C11 N11 Pd1 N201 56.3(6)
C12 N11 Pd1 N201 -66.7(7)
C15 N11 Pd1 N101 79(6)
C11 N11 Pd1 N101 -37(6)
C12 N11 Pd1 N101 -160(5)
C15 N11 Pd1 N12 -8.9(7)
C11 N11 Pd1 N12 -125.4(6)
C12 N11 Pd1 N12 111.6(7)
C14 N12 Pd1 N201 -53(10)
C16 N12 Pd1 N201 69(10)
C13 N12 Pd1 N201 -169(10)
C14 N12 Pd1 N101 43.9(7)
C16 N12 Pd1 N101 166.3(6)
C13 N12 Pd1 N101 -71.5(7)
C14 N12 Pd1 N11 -138.7(7)
C16 N12 Pd1 N11 -16.3(7)
C13 N12 Pd1 N11 105.9(7)
C211 N211 Pd2 N111 -84.6(3)
C215 N211 Pd2 N111 79.5(4)
C211 N211 Pd2 N21 -43(12)
C215 N211 Pd2 N21 121(11)
C211 N211 Pd2 N22 97.0(4)
C215 N211 Pd2 N22 -99.0(4)
C111 N111 Pd2 N211 77.8(3)
C115 N111 Pd2 N211 -92.1(3)
C111 N111 Pd2 N21 -101.1(4)
C115 N111 Pd2 N21 89.0(4)
C111 N111 Pd2 N22 135(9)
C115 N111 Pd2 N22 -35(9)
C25 N21 Pd2 N211 129(11)
C21 N21 Pd2 N211 10(12)
C22 N21 Pd2 N211 -110(11)
C25 N21 Pd2 N111 169.6(6)
C21 N21 Pd2 N111 51.0(8)
C22 N21 Pd2 N111 -69.4(7)
C25 N21 Pd2 N22 -11.9(6)
C21 N21 Pd2 N22 -130.5(8)
C22 N21 Pd2 N22 109.1(7)
C26 N22 Pd2 N211 167.1(6)
C24 N22 Pd2 N211 43.6(7)
C23 N22 Pd2 N211 -76.4(6)
C26 N22 Pd2 N111 110(9)
C24 N22 Pd2 N111 -14(9)
C23 N22 Pd2 N111 -134(9)
C26 N22 Pd2 N21 -14.0(6)
C24 N22 Pd2 N21 -137.5(7)
C23 N22 Pd2 N21 102.5(6)
C411 N411 Pd4 N311 -80.1(4)
C415 N411 Pd4 N311 83.7(4)
C411 N411 Pd4 N41 97.7(4)
C415 N411 Pd4 N41 -98.5(4)
C411 N411 Pd4 N42 -156(10)
C415 N411 Pd4 N42 8(10)
C311 N311 Pd4 N411 74.7(3)
C315 N311 Pd4 N411 -95.6(4)
C311 N311 Pd4 N41 22(6)
C315 N311 Pd4 N41 -148(5)
C311 N311 Pd4 N42 -106.9(4)
C315 N311 Pd4 N42 82.7(4)
C42 N41 Pd4 N411 65.0(9)
C41 N41 Pd4 N411 -61.4(7)
C45 N41 Pd4 N411 -175.3(8)
C42 N41 Pd4 N311 117(5)
C41 N41 Pd4 N311 -9(6)
C45 N41 Pd4 N311 -123(5)
C42 N41 Pd4 N42 -113.3(9)
C41 N41 Pd4 N42 120.2(8)
C45 N41 Pd4 N42 6.3(8)
C46 N42 Pd4 N411 -94(10)
C43 N42 Pd4 N411 142(10)
C44 N42 Pd4 N411 22(10)
C46 N42 Pd4 N311 -170.3(9)
C43 N42 Pd4 N311 66.1(7)
C44 N42 Pd4 N311 -53.9(7)
C46 N42 Pd4 N41 11.8(9)
C43 N42 Pd4 N41 -111.7(8)
C44 N42 Pd4 N41 128.2(7)

loop_
_platon_squeeze_void_nr
_platon_squeeze_void_average_x
_platon_squeeze_void_average_y
_platon_squeeze_void_average_z
_platon_squeeze_void_volume
_platon_squeeze_void_count_electrons
1 0.033 0.001 0.267 4856.9 2899.7
